data_4343942
loop_
_publ_author_name
'Weidenthaler, C.'
'Frankcombe, T.J.'
'Felderhoff, M.'

_publ_section_title
;
 First crystal structure studies of Ca Al H5
;
_journal_name_full 'Inorganic Chemistry'
_journal_page_first 3849
_journal_page_last 3851
_journal_volume 45
_journal_year 2006
_chemical_formula_sum 'Al Ca H5'
_chemical_name_systematic 'Ca Al H5'
_space_group_IT_number 14
_symmetry_space_group_name_Hall '-P 2yn'
_symmetry_space_group_name_H-M 'P 1 21/n 1'
_cell_angle_alpha 90
_cell_angle_beta 93.78
_cell_angle_gamma 90
_cell_formula_units_Z 8
_cell_length_a 8.3797
_cell_length_b 6.9293
_cell_length_c 9.8138
_cell_volume 568.603
_citation_journal_id_ASTM INOCAJ
_cod_data_source_file Weidenthaler_INOCAJ_2006_885.cif
_cod_data_source_block H5Al1Ca1
_cod_original_sg_symbol_Hall '-P 2ybc (x-z,y,z)'
_cod_original_formula_sum 'H5 Al1 Ca1'
_cod_database_code 4343942

loop_
_symmetry_equiv_pos_as_xyz
x,y,z
-x+1/2,y+1/2,-z+1/2
-x,-y,-z
x-1/2,-y-1/2,z-1/2

loop_
_atom_site_label
_atom_site_type_symbol
_atom_site_fract_x
_atom_site_fract_y
_atom_site_fract_z
_atom_site_occupancy
_atom_site_U_iso_or_equiv
H1 H-1 0.3288 0.1816 0.2779 1 0.0
H10 H-1 0.3099 0.556 0.6654 1 0.0
H8 H-1 0.1928 0.0521 0.4636 1 0.0
Al2 Al+3 0.1072 0.197 0.3405 1 0.0
Ca1 Ca+2 0.2778 0.2532 0.0402 1 0.0
H3 H-1 0.0929 0.3419 0.1918 1 0.0
H6 H-1 0.509 0.6856 0.5168 1 0.0
H5 H-1 0.9311 0.2138 0.3632 1 0.0
Al1 Al+3 0.5105 0.3028 0.3355 1 0.0
H2 H-1 0.5352 0.2723 0.1414 1 0.0
Ca2 Ca+2 0.8012 0.2938 0.1479 1 0.0
H4 H-1 0.187 0.3957 0.4482 1 0.0
H9 H-1 0.098 0.0149 0.2189 1 0.0
H7 H-1 0.6405 0.1071 0.3489 1 0.0
